data_1010215
loop_
_publ_author_name
'Warren, B E'

_publ_section_title
;
The Structure of Melitite (Ca, Na)~2~ (Mg, Al)~1~ (Si, Al)~2~ O~7~
;
_journal_coden_ASTM ZEKGAX
_journal_name_full
;
Zeitschrift fuer Kristallographie, Kristallgeometrie, Kristallphysik,
Kristallchemie (-144,1977)
;
_journal_page_first 131
_journal_page_last 138
_journal_volume 74
_journal_year 1930
_chemical_formula_analytical '(Ca, Na)2 (Mg, Al)1 (Si, Al)2 O7'
_chemical_formula_structural 'Ca2 Mg Si2 O7'
_chemical_formula_sum 'Ca2 Mg O7 Si2'
_chemical_name_systematic 'Dicalcium magnesium disilicate'
_space_group_IT_number 113
_symmetry_cell_setting tetragonal
_symmetry_Int_Tables_number 113
_symmetry_space_group_name_Hall 'P -4 2ab'
_symmetry_space_group_name_H-M 'P -4 21 m'
_cell_angle_alpha 90
_cell_angle_beta 90
_cell_angle_gamma 90
_cell_formula_units_Z 2
_cell_length_a 7.73
_cell_length_b 7.73
_cell_length_c 5.01
_cell_volume 299.4
_cod_database_code 1010215

loop_
_symmetry_equiv_pos_as_xyz
x,y,z
1/2-x,1/2+y,-z
-x,-y,z
1/2+x,1/2-y,-z
-y,x,-z
1/2+y,1/2+x,z
y,-x,-z
1/2-y,1/2-x,z

loop_
_atom_site_label
_atom_site_type_symbol
_atom_site_symmetry_multiplicity
_atom_site_Wyckoff_symbol
_atom_site_fract_x
_atom_site_fract_y
_atom_site_fract_z
_atom_site_occupancy
_atom_site_attached_hydrogens
_atom_site_calc_flag
Ca1 Ca2+ 4 e 0.33 0.17 -0.49 1. 0 d
Si1 Si4+ 4 e 0.14 0.36 -0.05 1. 0 d
Mg1 Mg2+ 2 a 0. 0. 0. 1. 0 d
O1 O2- 2 c 0.5 0. 0.19 1. 0 d
O2 O2- 4 e 0.14 0.36 0.26 1. 0 d
O3 O2- 8 f 0.08 0.18 -0.19 1. 0 d

loop_
_atom_type_symbol
_atom_type_oxidation_number
Ca2+ 2.000
Si4+ 4.000
Mg2+ 2.000
O2- -2.000
